data_4067571
loop_
_publ_author_name
'Field, Leslie D.'
'Magill, Alison M.'
'Shearer, Timothy K.'
'Colbran, Stephen B.'
'Lee, Sang T.'
'Dalgarno, Scott J.'
'Bhadbhade, Mohan M.'

_publ_section_title
;
 Controlled Synthesis of Dinuclear Acetylide-Bridged Ruthenium Complexes
;
_journal_issue 4
_journal_name_full Organometallics
_journal_page_first 957
_journal_paper_doi 10.1021/om901019y
_journal_volume 29
_journal_year 2010
_chemical_formula_sum 'C28 H46 P4 Ru'
_chemical_formula_weight 607.60
_chemical_name_systematic
; 
 ? 
;
_space_group_IT_number 14
_symmetry_cell_setting monoclinic
_symmetry_space_group_name_Hall '-P 2yn'
_symmetry_space_group_name_H-M 'P 1 21/n 1'
_atom_sites_solution_hydrogens geom
_atom_sites_solution_primary direct
_atom_sites_solution_secondary difmap
_audit_creation_method SHELXL-97
_cell_angle_alpha 90.00
_cell_angle_beta 91.897(7)
_cell_angle_gamma 90.00
_cell_formula_units_Z 4
_cell_length_a 9.6302(18)
_cell_length_b 12.118(2)
_cell_length_c 26.325(5)
_cell_measurement_temperature 173(2)
_cell_volume 3070.4(10)
_computing_cell_refinement 'SAINT (Bruker, 1998)'
_computing_data_collection 'SMART (Bruker, 1998)'
_computing_data_reduction 'SAINT (Bruker, 1998)'
_computing_structure_refinement 'SHELXL-97 (Sheldrick, 1997)'
_computing_structure_solution 'SHELXS-97 (Sheldrick, 1990)'
_diffrn_ambient_temperature 123(2)
_diffrn_measured_fraction_theta_full 0.970
_diffrn_measured_fraction_theta_max 0.970
_diffrn_measurement_device_type 'Bruker Nonius X8Apex2'
_diffrn_radiation_monochromator graphite
_diffrn_radiation_source 'fine-focus sealed tube'
_diffrn_radiation_type MoK\a
_diffrn_radiation_wavelength 0.71073
_diffrn_reflns_av_R_equivalents 0.0638
_diffrn_reflns_av_sigmaI/netI 0.0719
_diffrn_reflns_limit_h_max 11
_diffrn_reflns_limit_h_min -11
_diffrn_reflns_limit_k_max 14
_diffrn_reflns_limit_k_min -13
_diffrn_reflns_limit_l_max 30
_diffrn_reflns_limit_l_min -31
_diffrn_reflns_number 22007
_diffrn_reflns_theta_full 25.90
_diffrn_reflns_theta_max 25.90
_diffrn_reflns_theta_min 2.70
_exptl_absorpt_coefficient_mu 0.734
_exptl_absorpt_correction_T_max 0.8379
_exptl_absorpt_correction_T_min 0.5559
_exptl_absorpt_correction_type multi-scan
_exptl_absorpt_process_details 'Bruker SADABS'
_exptl_crystal_colour Red
_exptl_crystal_density_diffrn 1.314
_exptl_crystal_density_method 'not measured'
_exptl_crystal_description Block
_exptl_crystal_F_000 1272
_exptl_crystal_size_max 0.40
_exptl_crystal_size_mid 0.30
_exptl_crystal_size_min 0.25
_refine_diff_density_max 0.520
_refine_diff_density_min -0.594
_refine_diff_density_rms 0.099
_refine_ls_extinction_method none
_refine_ls_goodness_of_fit_ref 1.040
_refine_ls_hydrogen_treatment mixed
_refine_ls_matrix_type full
_refine_ls_number_parameters 314
_refine_ls_number_reflns 5782
_refine_ls_number_restraints 0
_refine_ls_restrained_S_all 1.040
_refine_ls_R_factor_all 0.0878
_refine_ls_R_factor_gt 0.0465
_refine_ls_shift/su_max 0.000
_refine_ls_shift/su_mean 0.000
_refine_ls_structure_factor_coef Fsqd
_refine_ls_weighting_details 'calc w=1/[\s^2^(Fo^2^)+(0.0331P)^2^+4.9015P] where P=(Fo^2^+2Fc^2^)/3'
_refine_ls_weighting_scheme calc
_refine_ls_wR_factor_gt 0.0897
_refine_ls_wR_factor_ref 0.1027
_reflns_number_gt 3855
_reflns_number_total 5782
_reflns_threshold_expression >2sigma(I)
_cod_data_source_file om901019y_si_001.cif
_cod_data_source_block B3P34
_cod_depositor_comments
;
The following automatic conversions were performed:

'_symmetry_cell_setting' value 'Monoclinic' changed to 'monoclinic'
according to /home/saulius/struct/CIF-dictionaries/cif_core.dic
dictionary named 'cif_core.dic' version 2.4.1 from 2010-06-29.

Automatic conversion script
Id: cif_fix_values 1715 2011-07-08 13:25:40Z adriana 
;
_cod_original_cell_volume 3070.3(9)
_cod_original_sg_symbol_H-M P21/n
_cod_database_code 4067571

loop_
_symmetry_equiv_pos_as_xyz
'x, y, z'
'-x+1/2, y+1/2, -z+1/2'
'-x, -y, -z'
'x-1/2, -y-1/2, z-1/2'

loop_
_atom_site_label
_atom_site_type_symbol
_atom_site_fract_x
_atom_site_fract_y
_atom_site_fract_z
_atom_site_U_iso_or_equiv
_atom_site_adp_type
_atom_site_occupancy
_atom_site_symmetry_multiplicity
_atom_site_calc_flag
_atom_site_refinement_flags
_atom_site_disorder_assembly
_atom_site_disorder_group
Ru1 Ru 0.82794(4) 0.27323(3) 0.108916(14) 0.01848(11) Uani 1 1 d . B .
C1 C 1.34029(7) 0.95871(6) 0.22613(3) 0.0401(13) Uani 1 1 d . . .
H1 H 1.3859 1.0207 0.2411 0.048 Uiso 1 1 calc R . .
P2 P 0.89800(7) 0.27769(6) 0.02579(3) 0.0292(3) Uani 1 1 d R B .
C2 C 1.28390(7) 0.88204(6) 0.20760(3) 0.0332(12) Uani 1 1 d R . .
P3 P 0.75448(7) 0.26623(6) 0.19141(3) 0.0227(3) Uani 1 1 d R . .
C3 C 1.21267(7) 0.78751(6) 0.18599(3) 0.0292(11) Uani 1 1 d R . .
P4 P 1.01381(7) 0.17195(6) 0.14075(3) 0.0230(3) Uani 1 1 d R . .
C4 C 1.07117(7) 0.79172(6) 0.17511(3) 0.0347(12) Uani 1 1 d R . .
H4 H 1.0218 0.8583 0.1806 0.042 Uiso 1 1 calc R . .
P1 P 0.64086(12) 0.37183(11) 0.07722(5) 0.0289(3) Uani 1 1 d . . .
C5 C 1.0002(5) 0.6993(4) 0.15613(19) 0.0347(13) Uani 1 1 d . . .
H5 H 0.9032 0.7041 0.1485 0.042 Uiso 1 1 calc R . .
C6 C 1.0694(5) 0.6000(4) 0.14818(17) 0.0274(11) Uani 1 1 d . . .
C7 C 1.2145(5) 0.5977(4) 0.15750(18) 0.0315(12) Uani 1 1 d . . .
H7 H 1.2654 0.5322 0.1512 0.038 Uiso 1 1 calc R . .
C8 C 1.2827(5) 0.6906(4) 0.17574(19) 0.0325(12) Uani 1 1 d . . .
H8 H 1.3805 0.6880 0.1814 0.039 Uiso 1 1 calc R . .
C9 C 0.9913(5) 0.5004(4) 0.13259(17) 0.0251(11) Uani 1 1 d . B .
C10 C 0.9323(4) 0.4212(4) 0.12399(16) 0.0232(11) Uani 1 1 d . . .
C11 C 0.7267(4) 0.1217(4) 0.09498(17) 0.0206(10) Uani 1 1 d . . .
C12 C 0.6771(4) 0.0338(4) 0.08997(17) 0.0229(10) Uani 1 1 d . B .
C13 C 0.6154(5) -0.0795(4) 0.08632(18) 0.0283(11) Uani 1 1 d . . .
C14 C 0.6409(5) -0.1394(4) 0.1366(2) 0.0419(14) Uani 1 1 d . B .
H14A H 0.7407 -0.1404 0.1451 0.063 Uiso 1 1 calc R . .
H14B H 0.6064 -0.2153 0.1336 0.063 Uiso 1 1 calc R . .
H14C H 0.5919 -0.1010 0.1634 0.063 Uiso 1 1 calc R . .
C15 C 0.4594(5) -0.0739(4) 0.0742(2) 0.0439(15) Uani 1 1 d . B .
H15A H 0.4143 -0.0299 0.1001 0.066 Uiso 1 1 calc R . .
H15B H 0.4206 -0.1487 0.0737 0.066 Uiso 1 1 calc R . .
H15C H 0.4432 -0.0396 0.0408 0.066 Uiso 1 1 calc R . .
C16 C 0.6883(6) -0.1447(4) 0.0446(2) 0.0481(15) Uani 1 1 d . B .
H16A H 0.6728 -0.1076 0.0118 0.072 Uiso 1 1 calc R . .
H16B H 0.6503 -0.2196 0.0427 0.072 Uiso 1 1 calc R . .
H16C H 0.7882 -0.1482 0.0528 0.072 Uiso 1 1 calc R . .
C17 C 1.1745(5) 0.2425(4) 0.1583(2) 0.0381(13) Uani 1 1 d . . .
H17A H 1.2414 0.1893 0.1729 0.057 Uiso 1 1 calc R . .
H17B H 1.1560 0.2998 0.1835 0.057 Uiso 1 1 calc R . .
H17C H 1.2130 0.2765 0.1281 0.057 Uiso 1 1 calc R . .
C18 C 1.0765(5) 0.0542(4) 0.10589(19) 0.0346(13) Uani 1 1 d . . .
H18A H 1.1237 0.0799 0.0756 0.052 Uiso 1 1 calc R . .
H18B H 0.9979 0.0070 0.0955 0.052 Uiso 1 1 calc R . .
H18C H 1.1419 0.0121 0.1276 0.052 Uiso 1 1 calc R . .
C19 C 0.9636(5) 0.1122(4) 0.20148(18) 0.0302(12) Uani 1 1 d . . .
H19A H 0.9004 0.0488 0.1953 0.036 Uiso 1 1 calc R . .
H19B H 1.0471 0.0854 0.2207 0.036 Uiso 1 1 calc R . .
C20 C 0.8905(5) 0.2011(4) 0.23221(18) 0.0329(12) Uani 1 1 d . . .
H20A H 0.9586 0.2574 0.2441 0.039 Uiso 1 1 calc R . .
H20B H 0.8484 0.1675 0.2623 0.039 Uiso 1 1 calc R . .
C21 C 0.7218(5) 0.3931(4) 0.2261(2) 0.0384(13) Uani 1 1 d . . .
H21A H 0.6351 0.4265 0.2131 0.058 Uiso 1 1 calc R . .
H21B H 0.7988 0.4446 0.2216 0.058 Uiso 1 1 calc R . .
H21C H 0.7139 0.3764 0.2623 0.058 Uiso 1 1 calc R . .
C22 C 0.6024(5) 0.1841(4) 0.20507(19) 0.0379(13) Uani 1 1 d . . .
H22A H 0.5905 0.1816 0.2419 0.057 Uiso 1 1 calc R . .
H22B H 0.6146 0.1090 0.1922 0.057 Uiso 1 1 calc R . .
H22C H 0.5199 0.2174 0.1885 0.057 Uiso 1 1 calc R . .
C23 C 1.0662(6) 0.3369(5) 0.0126(2) 0.0546(17) Uani 1 1 d . . .
H23A H 1.1399 0.2872 0.0251 0.082 Uiso 1 1 calc R . .
H23B H 1.0758 0.4085 0.0297 0.082 Uiso 1 1 calc R . .
H23C H 1.0737 0.3470 -0.0242 0.082 Uiso 1 1 calc R . .
C24 C 0.8982(5) 0.1533(4) -0.01262(18) 0.0317(12) Uani 1 1 d . . .
H24A H 0.9063 0.1733 -0.0485 0.048 Uiso 1 1 calc R . .
H24B H 0.8113 0.1128 -0.0082 0.048 Uiso 1 1 calc R . .
H24C H 0.9770 0.1067 -0.0019 0.048 Uiso 1 1 calc R . .
C25 C 0.7770(8) 0.3656(5) -0.0113(2) 0.0612(19) Uani 1 1 d . . .
H25A H 0.8310 0.4104 -0.0352 0.073 Uiso 1 1 calc R A 1
H25B H 0.7138 0.3176 -0.0319 0.073 Uiso 1 1 calc R A 1
C26 C 0.6925(11) 0.4404(10) 0.0189(4) 0.044(3) Uani 0.50 1 d P B 1
H26A H 0.6087 0.4630 -0.0013 0.053 Uiso 0.50 1 calc PR B 1
H26B H 0.7467 0.5077 0.0276 0.053 Uiso 0.50 1 calc PR B 1
C27 C 0.6413(12) 0.3539(10) 0.0064(4) 0.040(3) Uani 0.50 1 d P B 2
H27A H 0.6049 0.2799 -0.0028 0.048 Uiso 0.50 1 calc PR B 2
H27B H 0.5797 0.4098 -0.0101 0.048 Uiso 0.50 1 calc PR B 2
C28 C 0.6305(10) 0.5150(8) 0.0871(4) 0.045(3) Uani 0.60 1 d P B 1
H28A H 0.5456 0.5437 0.0703 0.067 Uiso 0.60 1 calc PR B 1
H28B H 0.7116 0.5511 0.0729 0.067 Uiso 0.60 1 calc PR B 1
H28C H 0.6285 0.5302 0.1236 0.067 Uiso 0.60 1 calc PR B 1
C29 C 0.5744(15) 0.4971(12) 0.1156(6) 0.039(4) Uani 0.40 1 d P B 2
H29A H 0.5010 0.5350 0.0957 0.059 Uiso 0.40 1 calc PR B 2
H29B H 0.6514 0.5482 0.1227 0.059 Uiso 0.40 1 calc PR B 2
H29C H 0.5372 0.4711 0.1476 0.059 Uiso 0.40 1 calc PR B 2
C30 C 0.481(3) 0.307(3) 0.0598(9) 0.051(4) Uani 0.40 1 d P B 1
H30A H 0.4282 0.2925 0.0904 0.077 Uiso 0.40 1 calc PR B 1
H30B H 0.4988 0.2373 0.0424 0.077 Uiso 0.40 1 calc PR B 1
H30C H 0.4263 0.3557 0.0370 0.077 Uiso 0.40 1 calc PR B 1
C31 C 0.4673(17) 0.3225(16) 0.0860(5) 0.051(4) Uani 0.60 1 d P B 2
H31A H 0.4399 0.3390 0.1207 0.077 Uiso 0.60 1 calc PR B 2
H31B H 0.4642 0.2426 0.0805 0.077 Uiso 0.60 1 calc PR B 2
H31C H 0.4033 0.3590 0.0617 0.077 Uiso 0.60 1 calc PR B 2

loop_
_atom_site_aniso_label
_atom_site_aniso_U_11
_atom_site_aniso_U_22
_atom_site_aniso_U_33
_atom_site_aniso_U_23
_atom_site_aniso_U_13
_atom_site_aniso_U_12
Ru1 0.01845(17) 0.01573(19) 0.0211(2) -0.00090(18) -0.00189(13) -0.00305(16)
C1 0.040(3) 0.036(3) 0.044(4) -0.003(3) 0.000(3) -0.009(3)
P2 0.0391(7) 0.0223(7) 0.0265(7) -0.0008(6) 0.0069(6) -0.0073(6)
C2 0.032(3) 0.030(3) 0.037(3) -0.003(2) -0.004(2) -0.004(2)
P3 0.0218(6) 0.0233(6) 0.0228(7) -0.0039(6) -0.0001(5) -0.0005(5)
C3 0.036(3) 0.021(3) 0.030(3) -0.003(2) -0.002(2) -0.009(2)
P4 0.0170(6) 0.0221(6) 0.0297(7) -0.0025(6) -0.0004(5) -0.0002(5)
C4 0.034(3) 0.021(3) 0.049(3) -0.003(2) 0.009(2) -0.004(2)
P1 0.0234(6) 0.0303(7) 0.0325(8) 0.0028(6) -0.0065(6) 0.0018(6)
C5 0.027(3) 0.028(3) 0.050(4) -0.005(2) 0.005(2) -0.002(2)
C6 0.035(3) 0.025(3) 0.021(3) 0.002(2) 0.003(2) -0.007(2)
C7 0.033(3) 0.024(3) 0.037(3) -0.002(2) -0.008(2) -0.003(2)
C8 0.029(3) 0.030(3) 0.038(3) 0.003(2) -0.010(2) -0.007(2)
C9 0.034(3) 0.017(3) 0.023(3) -0.004(2) 0.001(2) 0.005(2)
C10 0.015(2) 0.037(3) 0.017(3) 0.005(2) -0.0020(19) 0.000(2)
C11 0.020(2) 0.021(3) 0.021(3) 0.004(2) 0.0058(19) 0.004(2)
C12 0.016(2) 0.026(3) 0.026(3) 0.001(2) -0.0010(19) 0.000(2)
C13 0.031(3) 0.024(3) 0.030(3) -0.001(2) -0.001(2) -0.010(2)
C14 0.041(3) 0.034(3) 0.051(4) 0.006(3) -0.004(3) 0.000(3)
C15 0.027(3) 0.045(3) 0.059(4) 0.005(3) -0.012(3) -0.017(2)
C16 0.058(4) 0.032(3) 0.056(4) -0.013(3) 0.013(3) -0.009(3)
C17 0.025(2) 0.038(3) 0.052(4) -0.002(3) -0.006(2) -0.005(2)
C18 0.026(3) 0.040(3) 0.038(3) -0.001(3) -0.001(2) 0.011(2)
C19 0.030(3) 0.029(3) 0.031(3) 0.003(2) -0.003(2) 0.006(2)
C20 0.035(3) 0.039(3) 0.025(3) -0.003(2) -0.003(2) 0.009(2)
C21 0.044(3) 0.031(3) 0.040(3) -0.007(3) 0.004(3) 0.006(2)
C22 0.039(3) 0.046(3) 0.029(3) -0.006(3) 0.009(2) -0.013(3)
C23 0.068(4) 0.045(4) 0.053(4) -0.013(3) 0.029(3) -0.037(3)
C24 0.034(3) 0.034(3) 0.027(3) -0.003(2) 0.002(2) -0.008(2)
C25 0.106(6) 0.046(4) 0.032(4) 0.008(3) 0.003(4) 0.022(4)
C26 0.033(6) 0.053(8) 0.047(8) 0.027(6) -0.003(5) 0.011(6)
C27 0.062(8) 0.036(7) 0.022(6) -0.006(5) -0.005(6) 0.025(6)
C28 0.031(6) 0.047(6) 0.056(8) -0.002(6) -0.010(5) 0.014(5)
C29 0.032(8) 0.043(9) 0.043(10) 0.001(8) -0.011(7) 0.025(7)
C30 0.021(4) 0.045(7) 0.088(14) 0.002(10) -0.004(9) 0.002(4)
C31 0.021(4) 0.045(7) 0.088(14) 0.002(10) -0.004(9) 0.002(4)

loop_
_atom_type_symbol
_atom_type_description
_atom_type_scat_dispersion_real
_atom_type_scat_dispersion_imag
_atom_type_scat_source
C C 0.0033 0.0016 'International Tables Vol C Tables 4.2.6.8 and 6.1.1.4'
H H 0.0000 0.0000 'International Tables Vol C Tables 4.2.6.8 and 6.1.1.4'
P P 0.1023 0.0942 'International Tables Vol C Tables 4.2.6.8 and 6.1.1.4'
Ru Ru -1.2594 0.8363 'International Tables Vol C Tables 4.2.6.8 and 6.1.1.4'

loop_
_geom_angle_atom_site_label_1
_geom_angle_atom_site_label_2
_geom_angle_atom_site_label_3
_geom_angle
C10 Ru1 C11 178.44(17)
C10 Ru1 P1 89.37(12)
C11 Ru1 P1 92.14(12)
C10 Ru1 P4 91.44(11)
C11 Ru1 P4 87.05(11)
P1 Ru1 P4 179.17(4)
C10 Ru1 P3 90.76(12)
C11 Ru1 P3 88.70(12)
P1 Ru1 P3 95.73(4)
P4 Ru1 P3 84.1
C10 Ru1 P2 90.35(12)
C11 Ru1 P2 90.20(12)
P1 Ru1 P2 83.91(4)
P4 Ru1 P2 96.3
P3 Ru1 P2 178.8
C24 P2 C23 101.8(2)
C24 P2 C25 101.4(2)
C23 P2 C25 102.9(3)
C24 P2 Ru1 120.90(16)
C23 P2 Ru1 118.73(19)
C25 P2 Ru1 108.5(2)
C1 C2 C3 178.5
C22 P3 C21 102.1(2)
C22 P3 C20 102.3(2)
C21 P3 C20 101.6(2)
C22 P3 Ru1 118.72(16)
C21 P3 Ru1 120.28(17)
C20 P3 Ru1 109.26(15)
C4 C3 C8 118.24(19)
C4 C3 C2 120.3
C8 C3 C2 121.46(19)
C18 P4 C17 101.8(2)
C18 P4 C19 103.4(2)
C17 P4 C19 102.2(2)
C18 P4 Ru1 120.21(15)
C17 P4 Ru1 119.16(16)
C19 P4 Ru1 107.66(14)
C3 C4 C5 120.8(2)
C28 P1 C30 114.9(10)
C28 P1 C31 104.6(7)
C30 P1 C31 23.6(7)
C28 P1 C26 72.2(5)
C30 P1 C26 104.0(9)
C31 P1 C26 122.6(6)
C28 P1 C27 105.2(5)
C30 P1 C27 73.9(8)
C31 P1 C27 97.0(6)
C26 P1 C27 37.8(5)
C28 P1 C29 29.6(5)
C30 P1 C29 100.4(9)
C31 P1 C29 82.5(7)
C26 P1 C29 100.6(6)
C27 P1 C29 128.1(5)
C28 P1 Ru1 120.5(3)
C30 P1 Ru1 121.9(10)
C31 P1 Ru1 120.1(6)
C26 P1 Ru1 108.0(3)
C27 P1 Ru1 105.9(3)
C29 P1 Ru1 119.1(4)
C6 C5 C4 121.0(4)
C5 C6 C7 117.8(4)
C5 C6 C9 120.4(4)
C7 C6 C9 121.7(4)
C8 C7 C6 120.1(5)
C7 C8 C3 122.0(4)
C10 C9 C6 175.2(5)
C9 C10 Ru1 178.5(4)
C12 C11 Ru1 174.9(4)
C11 C12 C13 177.1(5)
C12 C13 C14 109.2(4)
C12 C13 C15 111.0(4)
C14 C13 C15 109.4(4)
C12 C13 C16 109.0(4)
C14 C13 C16 108.2(4)
C15 C13 C16 110.0(4)
C20 C19 P4 108.7(3)
C19 C20 P3 108.9(3)
C27 C25 C26 49.2(6)
C27 C25 P2 110.2(6)
C26 C25 P2 115.0(5)
C25 C26 P1 110.2(7)
C25 C27 P1 110.4(7)

loop_
_geom_bond_atom_site_label_1
_geom_bond_atom_site_label_2
_geom_bond_distance
Ru1 C10 2.087(5)
Ru1 C11 2.106(5)
Ru1 P1 2.2957(13)
Ru1 P4 2.3050
Ru1 P3 2.3078
Ru1 P2 2.3117
C1 C2 1.1741
P2 C24 1.815(5)
P2 C23 1.816(5)
P2 C25 1.837(6)
C2 C3 1.4424
P3 C22 1.817(5)
P3 C21 1.821(5)
P3 C20 1.844(4)
C3 C4 1.3841
C3 C8 1.385(5)
P4 C18 1.811(5)
P4 C17 1.815(4)
P4 C19 1.834(5)
C4 C5 1.396(5)
P1 C28 1.758(10)
P1 C30 1.78(3)
P1 C31 1.797(16)
P1 C26 1.829(10)
P1 C27 1.878(10)
P1 C29 1.943(14)
C5 C6 1.394(6)
C6 C7 1.411(6)
C6 C9 1.473(6)
C7 C8 1.381(6)
C9 C10 1.134(6)
C11 C12 1.172(6)
C12 C13 1.499(6)
C13 C14 1.521(7)
C13 C15 1.527(6)
C13 C16 1.540(7)
C19 C20 1.533(6)
C25 C27 1.409(13)
C25 C26 1.469(13)
